data_2219105
loop_
_publ_author_name
'Zhuang, Rong-Chuan'
'Chen, Xue-Yun'
'Mi, Jin-Xiao'

_publ_section_title
;
 Lithium manganese(II) diaquaborophosphate monohydrate
;
_journal_coeditor_code MG2052
_journal_issue 8
_journal_name_full 'Acta Crystallographica Section E'
_journal_page_first i46
_journal_paper_doi 10.1107/S1600536808018898
_journal_volume 64
_journal_year 2008
_chemical_formula_iupac 'Li Mn (H2 O)2 [B P2 O8], H2 O'
_chemical_formula_structural 'Li Mg (H2 O)2 (B P2 O8) (H2 O)'
_chemical_formula_sum 'B H6 Li Mn O11 P2'
_chemical_formula_weight 316.68
_chemical_name_common
;
Lithium manganese diaquaborophosphate monohydrate
;
_chemical_name_systematic
;
Lithium manganese diaquaborophosphate monohydrate
;
_space_group_IT_number 179
_symmetry_cell_setting hexagonal
_symmetry_space_group_name_Hall 'P 65 2 (0 0 1)'
_symmetry_space_group_name_H-M 'P 65 2 2'
_atom_sites_solution_hydrogens difmap
_atom_sites_solution_primary direct
_atom_sites_solution_secondary difmap
_audit_creation_method SHELXL-97
_cell_angle_alpha 90.00
_cell_angle_beta 90.00
_cell_angle_gamma 120.00
_cell_formula_units_Z 6
_cell_length_a 9.5765(4)
_cell_length_b 9.5765(4)
_cell_length_c 15.8570(10)
_cell_measurement_reflns_used 6263
_cell_measurement_temperature 295(2)
_cell_measurement_theta_max 33.24
_cell_measurement_theta_min 2.46
_cell_volume 1259.40(11)
_computing_cell_refinement 'CrystalClear (Rigaku, 2005)'
_computing_data_collection 'CrystalClear (Rigaku, 2005)'
_computing_data_reduction 'CrystalClear (Rigaku, 2005)'
_computing_molecular_graphics 'DIAMOND (Brandenburg, 2005) and ATOMS (Dowty, 2004)'
_computing_publication_material 'SHELXL97 (Sheldrick, 2008)'
_computing_structure_refinement 'SHELXL97 (Sheldrick, 2008)'
_computing_structure_solution 'SHELXS97 (Sheldrick, 2008)'
_diffrn_ambient_temperature 295(2)
_diffrn_detector_area_resol_mean 14.6306
_diffrn_measured_fraction_theta_full 0.997
_diffrn_measured_fraction_theta_max 0.997
_diffrn_measurement_device_type 'Rigaku AFC-7 CCD'
_diffrn_measurement_method 'thin-slice \D\f=0.6 & \D\w=0.6'
_diffrn_radiation_monochromator graphite
_diffrn_radiation_source 'fine-focus sealed tube'
_diffrn_radiation_type MoK\a
_diffrn_radiation_wavelength 0.71073
_diffrn_reflns_av_R_equivalents 0.0323
_diffrn_reflns_av_sigmaI/netI 0.0196
_diffrn_reflns_limit_h_max 13
_diffrn_reflns_limit_h_min -13
_diffrn_reflns_limit_k_max 12
_diffrn_reflns_limit_k_min -13
_diffrn_reflns_limit_l_max 22
_diffrn_reflns_limit_l_min -19
_diffrn_reflns_number 9731
_diffrn_reflns_theta_full 29.99
_diffrn_reflns_theta_max 29.99
_diffrn_reflns_theta_min 2.46
_exptl_absorpt_coefficient_mu 2.006
_exptl_absorpt_correction_T_max 0.7948
_exptl_absorpt_correction_T_min 0.7397
_exptl_absorpt_correction_type multi-scan
_exptl_absorpt_process_details '(CrystalClear; Rigaku, 2005)'
_exptl_crystal_colour 'pale pink'
_exptl_crystal_density_diffrn 2.505
_exptl_crystal_density_method 'not measured'
_exptl_crystal_description 'hexagonal bipyramid'
_exptl_crystal_F_000 942
_exptl_crystal_size_max 0.16
_exptl_crystal_size_mid 0.12
_exptl_crystal_size_min 0.12
_refine_diff_density_max 0.615
_refine_diff_density_min -0.443
_refine_ls_abs_structure_details 'Flack (1983), 443 Friedel pairs'
_refine_ls_abs_structure_Flack -0.01(4)
_refine_ls_extinction_coef 0.0054(19)
_refine_ls_extinction_expression Fc^*^=kFc[1+0.001xFc^2^\l^3^/sin(2\q)]^-1/4^
_refine_ls_extinction_method 'SHELXL97 (Sheldrick, 2008)'
_refine_ls_goodness_of_fit_ref 1.194
_refine_ls_hydrogen_treatment refxyz
_refine_ls_matrix_type full
_refine_ls_number_parameters 85
_refine_ls_number_reflns 1230
_refine_ls_number_restraints 1
_refine_ls_restrained_S_all 1.194
_refine_ls_R_factor_all 0.0400
_refine_ls_R_factor_gt 0.0399
_refine_ls_shift/su_max 0.000
_refine_ls_shift/su_mean 0.000
_refine_ls_structure_factor_coef Fsqd
_refine_ls_weighting_details 'calc w=1/[\s^2^(Fo^2^)+(0.008P)^2^+5.1269P] where P=(Fo^2^+2Fc^2^)/3'
_refine_ls_weighting_scheme calc
_refine_ls_wR_factor_gt 0.0964
_refine_ls_wR_factor_ref 0.0965
_reflns_number_gt 1223
_reflns_number_total 1230
_reflns_threshold_expression I>2\s(I)
_cod_data_source_file mg2052.cif
_cod_data_source_block I
_cod_original_cell_volume 1259.40(10)
_cod_original_formula_sum 'B1 H6 Li1 Mn1 O11 P2'
_cod_database_code 2219105
_cod_database_fobs_code 2219105

loop_
_symmetry_equiv_pos_as_xyz
'x, y, z'
'-y, x-y, z+2/3'
'-x+y, -x, z+1/3'
'-x, -y, z+1/2'
'y, -x+y, z+1/6'
'x-y, x, z+5/6'
'y, x, -z+2/3'
'x-y, -y, -z'
'-x, -x+y, -z+1/3'
'-y, -x, -z+1/6'
'-x+y, y, -z+1/2'
'x, x-y, -z+5/6'

loop_
_atom_site_type_symbol
_atom_site_label
_atom_site_fract_x
_atom_site_fract_y
_atom_site_fract_z
_atom_site_U_iso_or_equiv
_atom_site_adp_type
_atom_site_calc_flag
_atom_site_refinement_flags
_atom_site_occupancy
Mn Mn1 0.44888(4) 0.89775(9) 0.2500 0.0163(2) Uani d S 1
P P1 0.61636(10) 0.83327(10) 0.08453(6) 0.0134(2) Uani d . 1
O O1 0.0204(3) 0.2129(3) 0.06593(16) 0.0181(5) Uani d . 1
O O2 0.7681(3) 0.1804(3) 0.01267(14) 0.0158(5) Uani d . 1
O O3 0.4860(3) 0.8589(4) 0.12112(17) 0.0227(6) Uani d . 1
O O4 0.6237(4) 0.6903(3) 0.11938(17) 0.0228(6) Uani d . 1
O O5 0.1884(4) 0.7081(4) 0.2127(2) 0.0340(8) Uani d D 1
O O6 0.9000(19) 0.8166(12) 0.2717(7) 0.079(3) Uiso d P 0.50
B B1 0.8493(3) 0.1507(3) 0.0833 0.0140(9) Uani d S 1
Li Li1 0.2428(18) 0.7572(18) 0.0833 0.034(4) Uani d SP 0.42(3)
Li Li2 0.899(4) 0.763(3) 0.3479(16) 0.034(4) Uani d P 0.289(13)
H H1 0.133(8) 0.683(7) 0.256(4) 0.041 Uiso d . 1
H H2 0.179(7) 0.620(4) 0.218(4) 0.041 Uiso d D 1

loop_
_atom_site_aniso_label
_atom_site_aniso_U_11
_atom_site_aniso_U_22
_atom_site_aniso_U_33
_atom_site_aniso_U_12
_atom_site_aniso_U_13
_atom_site_aniso_U_23
Mn1 0.0170(3) 0.0165(4) 0.0153(3) 0.00826(18) 0.0028(2) 0.000
P1 0.0153(4) 0.0131(4) 0.0113(3) 0.0068(3) 0.0011(3) -0.0005(3)
O1 0.0139(11) 0.0196(12) 0.0200(12) 0.0077(10) -0.0012(9) -0.0060(9)
O2 0.0195(12) 0.0185(11) 0.0106(9) 0.0104(10) -0.0029(9) -0.0024(8)
O3 0.0222(14) 0.0306(15) 0.0177(12) 0.0151(12) 0.0028(10) -0.0046(11)
O4 0.0348(16) 0.0150(12) 0.0177(11) 0.0117(11) -0.0008(12) 0.0022(10)
O5 0.0280(17) 0.0233(15) 0.0393(17) 0.0041(13) 0.0118(14) -0.0065(14)
B1 0.0157(17) 0.0157(17) 0.011(2) 0.0083(19) 0.0013(16) 0.0013(16)
Li1 0.036(7) 0.036(7) 0.023(8) 0.012(8) 0.003(6) 0.003(6)
Li2 0.036(7) 0.036(7) 0.023(8) 0.012(8) 0.003(6) 0.003(6)

loop_
_atom_type_symbol
_atom_type_description
_atom_type_scat_dispersion_real
_atom_type_scat_dispersion_imag
_atom_type_scat_source
Li Li -0.0003 0.0001 'International Tables Vol C Tables 4.2.6.8 and 6.1.1.4'
H H 0.0000 0.0000 'International Tables Vol C Tables 4.2.6.8 and 6.1.1.4'
B B 0.0013 0.0007 'International Tables Vol C Tables 4.2.6.8 and 6.1.1.4'
O O 0.0106 0.0060 'International Tables Vol C Tables 4.2.6.8 and 6.1.1.4'
Mn Mn 0.3368 0.7283 'International Tables Vol C Tables 4.2.6.8 and 6.1.1.4'
P P 0.1023 0.0942 'International Tables Vol C Tables 4.2.6.8 and 6.1.1.4'

loop_
_geom_angle_atom_site_label_1
_geom_angle_atom_site_label_2
_geom_angle_atom_site_label_3
_geom_angle_site_symmetry_1
_geom_angle_site_symmetry_3
_geom_angle
_geom_angle_publ_flag
O4 Mn1 O4 5_565 9_665 97.89(17) no
O4 Mn1 O3 5_565 . 100.17(11) no
O4 Mn1 O3 9_665 . 91.22(11) no
O4 Mn1 O3 5_565 11 91.22(11) no
O4 Mn1 O3 9_665 11 100.17(11) no
O3 Mn1 O3 . 11 162.68(17) no
O4 Mn1 O5 5_565 . 178.14(13) no
O4 Mn1 O5 9_665 . 83.95(13) no
O3 Mn1 O5 . . 80.01(12) no
O3 Mn1 O5 11 . 88.19(12) no
O4 Mn1 O5 5_565 11 83.95(13) no
O4 Mn1 O5 9_665 11 178.14(14) no
O3 Mn1 O5 . 11 88.19(12) no
O3 Mn1 O5 11 11 80.01(12) no
O5 Mn1 O5 . 11 94.2(2) no
O3 P1 O4 . . 115.17(17) no
O3 P1 O1 . 10_665 111.97(16) no
O4 P1 O1 . 10_665 104.62(16) no
O3 P1 O2 . 8_565 105.62(15) no
O4 P1 O2 . 8_565 111.81(15) no
O1 P1 O2 10_665 8_565 107.54(14) no
B1 O1 P1 1_455 10_665 129.4(2) yes
B1 O2 P1 . 8_665 131.1(2) yes
P1 O3 Mn1 . . 128.38(17) yes
Li1 O5 H1 . . 157(4) no
Li2 O5 H1 6_554 . 93(4) no
Mn1 O5 H1 . . 107(4) no
Li1 O5 H2 . . 103(4) no
Li2 O5 H2 6_554 . 162(4) no
Mn1 O5 H2 . . 107(4) no
H1 O5 H2 . . 84(5) no
Li2 O6 Li2 . 11_655 146(2) no
O1 B1 O1 10_655 1_655 103.7(4) no
O1 B1 O2 10_655 . 113.70(14) no
O1 B1 O2 1_655 . 111.75(14) no
O1 B1 O2 10_655 10_665 111.75(14) no
O1 B1 O2 1_655 10_665 113.70(14) no
O2 B1 O2 . 10_665 102.6(4) no
O5 Li1 O5 10_665 . 177.6(17) no
O5 Li1 O3 10_665 10_665 85.4(4) no
O5 Li1 O3 . 10_665 96.0(5) no
O5 Li1 O3 10_665 . 96.0(5) no
O5 Li1 O3 . . 85.4(4) no
O3 Li1 O3 10_665 . 112.6(14) no
O5 Li1 O6 10_665 9_665 80.8(8) no
O5 Li1 O6 . 9_665 96.8(9) no
O3 Li1 O6 10_665 9_665 122.4(7) no
O3 Li1 O6 . 9_665 124.3(8) no
O5 Li1 O6 10_665 6_554 96.8(9) no
O5 Li1 O6 . 6_554 80.8(8) no
O3 Li1 O6 10_665 6_554 124.3(8) no
O3 Li1 O6 . 6_554 122.4(7) no
O6 Li1 O6 9_665 6_554 16.0(5) no
O6 Li2 O6 . 11_655 10.8(10) no
O6 Li2 O6 . 7 90.8(17) no
O6 Li2 O6 11_655 7 101.7(15) no
O6 Li2 O4 . 11_655 119.9(19) no
O6 Li2 O4 11_655 11_655 110.3(14) no
O6 Li2 O4 7 11_655 138.2(14) no
O6 Li2 O5 . 5 117.8(18) no
O6 Li2 O5 11_655 5 114.8(14) no
O6 Li2 O5 7 5 102.8(13) no
O4 Li2 O5 11_655 5 87.8(11) no
O6 Li2 O6 . 5_565 104.2(18) no
O6 Li2 O6 11_655 5_565 115.0(14) no
O6 Li2 O6 7 5_565 13.8(7) no
O4 Li2 O6 11_655 5_565 125.5(12) no
O5 Li2 O6 5 5_565 99.1(11) no
O6 Li2 O1 . 3_665 100.4(16) no
O6 Li2 O1 11_655 3_665 100.1(12) no
O6 Li2 O1 7 3_665 89.1(11) no
O4 Li2 O1 11_655 3_665 59.9(8) no
O5 Li2 O1 5 3_665 139.4(13) no
O6 Li2 O1 5_565 3_665 83.4(9) no

loop_
_geom_bond_atom_site_label_1
_geom_bond_atom_site_label_2
_geom_bond_site_symmetry_2
_geom_bond_distance
_geom_bond_publ_flag
Mn1 O4 5_565 2.133(3) yes
Mn1 O4 9_665 2.133(3) no
Mn1 O3 . 2.139(3) yes
Mn1 O3 11 2.139(3) no
Mn1 O5 . 2.311(4) yes
Mn1 O5 11 2.311(3) no
P1 O3 . 1.504(3) yes
P1 O4 . 1.510(3) yes
P1 O1 10_665 1.553(3) yes
P1 O2 8_565 1.560(2) yes
O1 B1 1_455 1.463(4) no
O1 P1 10_665 1.553(3) no
O1 Li2 2_654 2.65(3) no
O2 B1 . 1.470(4) no
O2 P1 8_665 1.560(2) no
O3 Li1 . 2.112(17) no
O4 Li2 11_655 2.11(3) no
O4 Mn1 6_654 2.133(3) no
O5 Li1 . 2.111(4) no
O5 Li2 6_554 2.18(3) no
O5 H1 . 0.82(7) yes
O5 H2 . 0.81(2) yes
O6 O6 11_655 0.71(2) no
O6 Li2 . 1.31(3) no
O6 Li2 11_655 1.95(3) no
O6 Li2 7 1.98(3) no
O6 Li2 6_654 2.45(3) no
O6 Li1 5 2.53(3) no
B1 O1 10_655 1.463(4) yes
B1 O1 1_655 1.463(4) no
B1 O2 10_665 1.470(4) yes
Li1 O5 10_665 2.111(4) yes
Li1 O3 10_665 2.112(17) yes
Li2 O6 11_655 1.95(3) yes
Li2 O6 7 1.98(3) yes
Li2 O4 11_655 2.11(3) yes
Li2 O5 5 2.18(3) yes
Li2 Li2 7 2.30(6) no
Li2 O6 5_565 2.45(3) no

loop_
_geom_hbond_atom_site_label_D
_geom_hbond_atom_site_label_H
_geom_hbond_atom_site_label_A
_geom_hbond_site_symmetry_A
_geom_hbond_distance_DH
_geom_hbond_distance_HA
_geom_hbond_distance_DA
_geom_hbond_angle_DHA
_geom_hbond_publ_flag
O5 H1 O4 11 0.83(7) 2.09(7) 2.878(5) 159.80 yes
O5 H2 O2 5_565 0.81(4) 2.09(5) 2.845(5) 155.74 yes
